data_7704184
loop_
_publ_author_name
'Guo, Zhiqiang'
'Pang, Tengfei'
'Wang, Yakong'
'Zhang, Yongbin'
'Wei, Xuehong'

_publ_section_title
;
 Alkali-metal organomagnesiate complexes as catalysts for highly
 chemoselective crossed-Tishchenko reactions.
;
_journal_issue 19
_journal_name_full 'Dalton transactions (Cambridge, England : 2003)'
_journal_page_first 6418
_journal_page_last 6424
_journal_paper_doi 10.1039/d0dt01114b
_journal_volume 49
_journal_year 2020
_chemical_formula_moiety 'C32.087 H61.218 Mg2 N4 Na2 O1.522, 0.478(C4 H10 O1)'
_chemical_formula_sum 'C34 H66 Mg2 N4 Na2 O2'
_chemical_formula_weight 657.50
_space_group_crystal_system orthorhombic
_space_group_IT_number 61
_space_group_name_Hall '-P 2ac 2ab'
_space_group_name_H-M_alt 'P b c a'
_atom_sites_solution_hydrogens mixed
_audit_creation_date 2020-04-20
_audit_creation_method
;
Olex2 1.3
(compiled 2020.02.04 svn.rd84adfe8 for OlexSys, GUI svn.r6032)
;
_audit_update_record
;
2020-04-20 deposited with the CCDC.	2020-04-23 downloaded from the CCDC.
;
_cell_angle_alpha 90
_cell_angle_beta 90
_cell_angle_gamma 90
_cell_formula_units_Z 8
_cell_length_a 17.2336(6)
_cell_length_b 19.0795(6)
_cell_length_c 24.5532(8)
_cell_measurement_reflns_used 9682
_cell_measurement_temperature 136(2)
_cell_measurement_theta_max 28.28
_cell_measurement_theta_min 2.89
_cell_volume 8073.3(5)
_computing_cell_refinement 'SAINT v8.37A (Bruker, 2015)'
_computing_data_collection 'Bruker APEX2'
_computing_data_reduction 'SAINT v8.37A (Bruker, 2015)'
_computing_molecular_graphics 'Olex2 1.3 (Dolomanov et al., 2009)'
_computing_publication_material 'Olex2 1.3 (Dolomanov et al., 2009)'
_computing_structure_refinement 'XL  (Sheldrick, 2008)'
_computing_structure_solution 'SHELXT 2014/5 (Sheldrick, 2014)'
_diffrn_ambient_temperature 135.93
_diffrn_measured_fraction_theta_full 0.996
_diffrn_measured_fraction_theta_max 0.996
_diffrn_measurement_device_type 'Bruker APEX-II CCD'
_diffrn_measurement_method '\f and \w scans'
_diffrn_radiation_type MoK\a
_diffrn_radiation_wavelength 0.71073
_diffrn_reflns_av_R_equivalents 0.0315
_diffrn_reflns_av_unetI/netI 0.0163
_diffrn_reflns_Laue_measured_fraction_full 0.996
_diffrn_reflns_Laue_measured_fraction_max 0.996
_diffrn_reflns_limit_h_max 20
_diffrn_reflns_limit_h_min -20
_diffrn_reflns_limit_k_max 22
_diffrn_reflns_limit_k_min -18
_diffrn_reflns_limit_l_max 29
_diffrn_reflns_limit_l_min -29
_diffrn_reflns_number 57700
_diffrn_reflns_point_group_measured_fraction_full 0.996
_diffrn_reflns_point_group_measured_fraction_max 0.996
_diffrn_reflns_theta_full 24.999
_diffrn_reflns_theta_max 24.999
_diffrn_reflns_theta_min 2.888
_diffrn_source_current 30.0
_diffrn_source_power 1.5
_diffrn_source_voltage 50.0
_diffrn_standards_number 0
_exptl_absorpt_coefficient_mu 0.113
_exptl_absorpt_correction_type none
_exptl_crystal_colour colorless
_exptl_crystal_density_diffrn 1.082
_exptl_crystal_description block
_exptl_crystal_F_000 2880
_exptl_crystal_size_max 0.3
_exptl_crystal_size_mid 0.3
_exptl_crystal_size_min 0.2
_refine_diff_density_max 0.740
_refine_diff_density_min -0.378
_refine_diff_density_rms 0.055
_refine_ls_extinction_coef 0.0019(6)
_refine_ls_extinction_expression Fc^*^=kFc[1+0.001xFc^2^\l^3^/sin(2\q)]^-1/4^
_refine_ls_extinction_method 'SHELXL-2018/3 (Sheldrick 2018)'
_refine_ls_goodness_of_fit_ref 1.062
_refine_ls_hydrogen_treatment mixed
_refine_ls_matrix_type full
_refine_ls_number_parameters 457
_refine_ls_number_reflns 7087
_refine_ls_number_restraints 3
_refine_ls_restrained_S_all 1.062
_refine_ls_R_factor_all 0.0666
_refine_ls_R_factor_gt 0.0561
_refine_ls_shift/su_max 0.001
_refine_ls_shift/su_mean 0.000
_refine_ls_structure_factor_coef Fsqd
_refine_ls_weighting_details 'w=1/[\s^2^(Fo^2^)+(0.0726P)^2^+10.2194P] where P=(Fo^2^+2Fc^2^)/3'
_refine_ls_weighting_scheme calc
_refine_ls_wR_factor_gt 0.1470
_refine_ls_wR_factor_ref 0.1617
_reflns_Friedel_coverage 0.000
_reflns_number_gt 6027
_reflns_number_total 7087
_reflns_threshold_expression 'I > 2\s(I)'
_cod_data_source_file d0dt01114b2.cif
_cod_data_source_block mo_161019a_0m_a
_cod_depositor_comments 'Adding full bibliography for 7704180--7704184.cif.'
_cod_database_code 7704184
_shelx_shelxl_version_number 2018/3
_shelx_space_group_comment
;
The symmetry employed for this shelxl refinement is uniquely defined
by the following loop, which should always be used as a source of
symmetry information in preference to the above space-group names.
They are only intended as comments.
;
_shelx_estimated_absorpt_t_max 0.978
_shelx_estimated_absorpt_t_min 0.967
_olex2_refinement_description
;
1. Fixed Uiso
 At 1.2 times of:
  All C(H) groups, All C(H,H) groups
 At 1.5 times of:
  All C(H,H,H) groups
2. Restrained distances
 O2B-C52B = C52A-O2A
 1.59 with sigma of 0.02
3. Rigid bond restraints
 O2B, C50B
 with sigma for 1-2 distances of 0.01 and sigma for 1-3 distances of 0.01
4. Others
 Sof(O2B)=Sof(C50B)=Sof(H50C)=Sof(H50D)=Sof(C51B)=Sof(H51D)=Sof(H51E)=
 Sof(H51F)=Sof(C52B)=Sof(H52C)=Sof(H52D)=Sof(C53B)=Sof(H53D)=Sof(H53E)=
 Sof(H53F)=1-FVAR(1)
 Sof(O2A)=Sof(C50A)=Sof(H50A)=Sof(H50B)=Sof(C51A)=Sof(H51A)=Sof(H51B)=
 Sof(H51C)=Sof(C52A)=Sof(H52A)=Sof(H52B)=Sof(C53A)=Sof(H53A)=Sof(H53B)=
 Sof(H53C)=FVAR(1)
5.a Everything fixed:
 C3
5.b Riding coordinates:
 C1(H1), C2(H2), C3(H3), C11(H11), C12(H12), C50A(H50A,H50B), C52A(H52A,H52B),
 C50B(H50C,H50D), C52B(H52C,H52D)
5.c Ternary CH refined with riding coordinates:
 C10(H10)
5.d Secondary CH2 refined with riding coordinates:
 C5(H5A,H5B), C14(H14A,H14B), C20(H20A,H20B), C21(H21A,H21B), C23(H23A,H23B),
 C24A(H24A,H24B), C25(H25A,H25B), C27(H27A,H27B), C29(H29A,H29B)
5.e Me refined with riding coordinates:
 C51A(H51A,H51B,H51C), C53A(H53A,H53B,H53C), C51B(H51D,H51E,H51F), C53B(H53D,
 H53E,H53F)
5.f Idealised Me refined as rotating group:
 C7(H7A,H7B,H7C), C8(H8A,H8B,H8C), C9(H9A,H9B,H9C), C16(H16A,H16B,H16C),
 C17(H17A,H17B,H17C), C18(H18A,H18B,H18C), C22(H22A,H22B,H22C), C26(H26A,H26B,
 H26C), C28(H28A,H28B,H28C), C30(H30A,H30B,H30C)
;
_olex2_submission_special_instructions 'No special instructions were received'

loop_
_space_group_symop_operation_xyz
'x, y, z'
'-x+1/2, -y, z+1/2'
'-x, y+1/2, -z+1/2'
'x+1/2, -y+1/2, -z'
'-x, -y, -z'
'x-1/2, y, -z-1/2'
'x, -y-1/2, z-1/2'
'-x-1/2, y-1/2, z'

loop_
_atom_site_label
_atom_site_type_symbol
_atom_site_fract_x
_atom_site_fract_y
_atom_site_fract_z
_atom_site_U_iso_or_equiv
_atom_site_adp_type
_atom_site_occupancy
_atom_site_site_symmetry_order
_atom_site_calc_flag
_atom_site_refinement_flags_posn
_atom_site_refinement_flags_adp
_atom_site_refinement_flags_occupancy
_atom_site_disorder_assembly
_atom_site_disorder_group
Mg1 Mg 0.75881(4) 0.53681(4) 0.70026(3) 0.0255(2) Uani 1 1 d . . . A 1
Mg2 Mg 0.61723(4) 0.60101(4) 0.65830(3) 0.0237(2) Uani 1 1 d . . . A 1
Na2 Na 0.43112(5) 0.60367(5) 0.76309(4) 0.0371(3) Uani 1 1 d . . . A 1
Na1 Na 0.70213(6) 0.66436(7) 0.85107(4) 0.0464(3) Uani 1 1 d . . . A 1
O1 O 0.67853(15) 0.62427(14) 0.94279(9) 0.0670(7) Uani 1 1 d . . . A 1
N1 N 0.78434(10) 0.59779(10) 0.76908(7) 0.0253(4) Uani 1 1 d . . . A 1
N2 N 0.73583(10) 0.63537(10) 0.66171(7) 0.0244(4) Uani 1 1 d . . . A 1
N3 N 0.57432(11) 0.63195(10) 0.73466(8) 0.0270(4) Uani 1 1 d . . . A 1
N4 N 0.64177(10) 0.50446(10) 0.70124(7) 0.0258(4) Uani 1 1 d . . . A 1
C1 C 0.82848(13) 0.59219(13) 0.81584(9) 0.0306(5) Uani 1 1 d . . . A 1
H1 H 0.832426 0.548100 0.831794 0.037(7) Uiso 1 1 d R . . A 1
C2 C 0.86023(14) 0.65599(14) 0.82981(10) 0.0339(5) Uani 1 1 d . . . A 1
H2 H 0.892997 0.664259 0.862088 0.046(8) Uiso 1 1 d R . . A 1
C3 C 0.834890 0.704010 0.789730 0.030 Uani 1 1 d . . . A 1
H3 H 0.847880 0.750570 0.785600 0.036 Uiso 1 1 d R U . A 1
C4 C 0.78882(12) 0.66712(11) 0.75347(9) 0.0238(5) Uani 1 1 d . . . A 1
C5 C 0.74484(13) 0.69090(11) 0.70369(9) 0.0249(5) Uani 1 1 d . . . A 1
H5A H 0.692719 0.707160 0.714991 0.030 Uiso 1 1 calc R U . A 1
H5B H 0.772325 0.731287 0.687303 0.030 Uiso 1 1 calc R U . A 1
C6 C 0.77598(13) 0.65398(13) 0.61037(9) 0.0301(5) Uani 1 1 d . . . A 1
C7 C 0.86342(14) 0.66671(15) 0.61863(11) 0.0389(6) Uani 1 1 d . . . A 1
H7A H 0.886539 0.682561 0.584305 0.058 Uiso 1 1 calc R U . A 1
H7B H 0.888368 0.623018 0.630193 0.058 Uiso 1 1 calc R U . A 1
H7C H 0.871010 0.702652 0.646640 0.058 Uiso 1 1 calc R U . A 1
C8 C 0.74018(16) 0.71973(14) 0.58357(10) 0.0388(6) Uani 1 1 d . . . A 1
H8A H 0.745618 0.759860 0.608195 0.058 Uiso 1 1 calc R U . A 1
H8B H 0.685051 0.711378 0.576231 0.058 Uiso 1 1 calc R U . A 1
H8C H 0.767151 0.729667 0.549295 0.058 Uiso 1 1 calc R U . A 1
C9 C 0.76724(15) 0.59235(14) 0.57134(10) 0.0376(6) Uani 1 1 d . . . A 1
H9A H 0.792242 0.603702 0.536591 0.056 Uiso 1 1 calc R U . A 1
H9B H 0.712016 0.582980 0.565194 0.056 Uiso 1 1 calc R U . A 1
H9C H 0.791843 0.550739 0.587132 0.056 Uiso 1 1 calc R U . A 1
C10 C 0.55022(13) 0.69089(13) 0.76231(10) 0.0326(5) Uani 1 1 d . . . A 1
H10 H 0.548671 0.738919 0.746035 0.039 Uiso 1 1 calc R U . A 1
C11 C 0.54439(14) 0.67752(15) 0.81733(10) 0.0358(6) Uani 1 1 d . . . A 1
H11 H 0.524068 0.710771 0.844728 0.049(8) Uiso 1 1 d R . . A 1
C12 C 0.56669(13) 0.60665(14) 0.82448(10) 0.0342(6) Uani 1 1 d . . . A 1
H12 H 0.567592 0.581142 0.857007 0.048(8) Uiso 1 1 d R . . A 1
C13 C 0.58547(12) 0.58090(12) 0.77330(9) 0.0265(5) Uani 1 1 d . . . A 1
C14 C 0.61096(14) 0.50835(12) 0.75726(9) 0.0302(5) Uani 1 1 d . . . A 1
H14A H 0.651500 0.492269 0.782948 0.036 Uiso 1 1 calc R U . A 1
H14B H 0.566246 0.476044 0.760529 0.036 Uiso 1 1 calc R U . A 1
C15 C 0.62114(14) 0.43687(12) 0.67491(10) 0.0327(5) Uani 1 1 d . . . A 1
C16 C 0.53303(15) 0.43032(15) 0.66511(12) 0.0419(6) Uani 1 1 d . . . A 1
H16A H 0.522151 0.386543 0.645678 0.063 Uiso 1 1 calc R U . A 1
H16B H 0.515085 0.470119 0.643250 0.063 Uiso 1 1 calc R U . A 1
H16C H 0.505876 0.430133 0.700180 0.063 Uiso 1 1 calc R U . A 1
C17 C 0.64819(17) 0.37362(13) 0.70881(13) 0.0470(7) Uani 1 1 d . . . A 1
H17A H 0.621710 0.373908 0.744131 0.070 Uiso 1 1 calc R U . A 1
H17B H 0.704383 0.376462 0.714514 0.070 Uiso 1 1 calc R U . A 1
H17C H 0.635703 0.330193 0.689378 0.070 Uiso 1 1 calc R U . A 1
C18 C 0.66122(16) 0.43487(14) 0.61979(11) 0.0409(6) Uani 1 1 d . . . A 1
H18A H 0.648017 0.391090 0.601079 0.061 Uiso 1 1 calc R U . A 1
H18B H 0.717535 0.437435 0.624963 0.061 Uiso 1 1 calc R U . A 1
H18C H 0.643951 0.474780 0.597787 0.061 Uiso 1 1 calc R U . A 1
C19 C 0.86661(16) 0.47859(15) 0.69080(14) 0.0431(7) Uani 1 1 d . . . A 1
C20 C 0.87682(18) 0.40955(17) 0.66063(14) 0.0528(8) Uani 1 1 d . . . A 1
H20A H 0.838683 0.375715 0.675389 0.063 Uiso 1 1 calc R U . A 1
H20B H 0.863502 0.417434 0.621891 0.063 Uiso 1 1 calc R U . A 1
C21 C 0.9564(2) 0.37575(18) 0.66290(17) 0.0657(10) Uani 1 1 d . . . A 1
H21A H 0.994597 0.408456 0.646753 0.079 Uiso 1 1 calc R U . A 1
H21B H 0.970782 0.368811 0.701561 0.079 Uiso 1 1 calc R U . A 1
C22 C 0.9623(3) 0.3075(2) 0.63433(17) 0.0749(11) Uani 1 1 d . . . A 1
H22A H 0.951834 0.314167 0.595442 0.112 Uiso 1 1 calc R U . A 1
H22B H 0.924246 0.274708 0.649600 0.112 Uiso 1 1 calc R U . A 1
H22C H 1.014632 0.288359 0.639068 0.112 Uiso 1 1 calc R U . A 1
C23 C 0.54110(15) 0.61282(15) 0.58931(10) 0.0384(6) Uani 1 1 d . . . A 1
H23A H 0.496071 0.582133 0.596945 0.046 Uiso 1 1 calc R U . A 1
H23B H 0.521415 0.661491 0.591368 0.046 Uiso 1 1 calc R U . A 1
C24A C 0.5603(2) 0.6010(2) 0.53073(13) 0.0669(10) Uani 1 1 d . . . A 1
H24A H 0.579408 0.552350 0.526683 0.080 Uiso 1 1 calc R U . A 1
H24B H 0.603478 0.632720 0.520777 0.080 Uiso 1 1 calc R U . A 1
C25 C 0.4936(2) 0.6123(2) 0.48951(14) 0.0729(11) Uani 1 1 d . . . A 1
H25A H 0.511058 0.595498 0.453374 0.088 Uiso 1 1 calc R U . A 1
H25B H 0.449060 0.582855 0.500681 0.088 Uiso 1 1 calc R U . A 1
C26 C 0.4668(4) 0.6847(3) 0.4839(3) 0.133(3) Uani 1 1 d . . . A 1
H26A H 0.423544 0.686458 0.457999 0.200 Uiso 1 1 calc R U . A 1
H26B H 0.509425 0.714020 0.470487 0.200 Uiso 1 1 calc R U . A 1
H26C H 0.449441 0.702190 0.519386 0.200 Uiso 1 1 calc R U . A 1
O2A O 0.7078(8) 0.7883(6) 0.8832(5) 0.052(2) Uani 0.522(10) 1 d D . P A 1
C50A C 0.7529(8) 0.8043(11) 0.9297(6) 0.071(3) Uani 0.522(10) 1 d . . P A 1
H50A H 0.725179 0.843002 0.948105 0.085 Uiso 0.522(10) 1 d R U P A 1
H50B H 0.750629 0.763702 0.954745 0.085 Uiso 0.522(10) 1 d R U P A 1
C51A C 0.8315(6) 0.8262(7) 0.9235(5) 0.134(6) Uani 0.522(10) 1 d . . P A 1
H51A H 0.854169 0.835007 0.959456 0.201 Uiso 0.522(10) 1 calc R U P A 1
H51B H 0.861109 0.789288 0.905029 0.201 Uiso 0.522(10) 1 calc R U P A 1
H51C H 0.833305 0.869207 0.901772 0.201 Uiso 0.522(10) 1 calc R U P A 1
C52A C 0.6725(5) 0.8270(4) 0.8334(5) 0.064(2) Uani 0.522(10) 1 d D . P A 1
H52A H 0.696675 0.811717 0.798766 0.076 Uiso 0.522(10) 1 d R U P A 1
H52B H 0.615285 0.828407 0.830246 0.076 Uiso 0.522(10) 1 d R U P A 1
C53A C 0.7059(7) 0.8949(5) 0.8522(5) 0.089(3) Uani 0.522(10) 1 d . . P A 1
H53A H 0.691849 0.932048 0.826394 0.134 Uiso 0.522(10) 1 calc R U P A 1
H53B H 0.685283 0.906375 0.888273 0.134 Uiso 0.522(10) 1 calc R U P A 1
H53C H 0.762546 0.891028 0.854140 0.134 Uiso 0.522(10) 1 calc R U P A 1
O2B O 0.6921(9) 0.7730(6) 0.8717(6) 0.046(2) Uani 0.478(10) 1 d D U P A 2
C50B C 0.7427(13) 0.8039(10) 0.9118(7) 0.091(6) Uani 0.478(10) 1 d . U P A 2
H50C H 0.784347 0.769895 0.920274 0.110 Uiso 0.478(10) 1 d R U P A 2
H50D H 0.713197 0.812255 0.945754 0.110 Uiso 0.478(10) 1 d R U P A 2
C51B C 0.7748(7) 0.8710(5) 0.8888(5) 0.103(4) Uani 0.478(10) 1 d . . P A 2
H51D H 0.809431 0.892761 0.915579 0.155 Uiso 0.478(10) 1 calc R U P A 2
H51E H 0.803862 0.860891 0.855416 0.155 Uiso 0.478(10) 1 calc R U P A 2
H51F H 0.732024 0.903129 0.880487 0.155 Uiso 0.478(10) 1 calc R U P A 2
C52B C 0.6805(15) 0.8513(8) 0.8591(6) 0.191(14) Uani 0.478(10) 1 d D . P A 2
H52C H 0.624961 0.854341 0.869073 0.230 Uiso 0.478(10) 1 d R U P A 2
H52D H 0.709511 0.884571 0.882393 0.230 Uiso 0.478(10) 1 d R U P A 2
C53B C 0.6732(7) 0.8551(7) 0.8064(5) 0.100(4) Uani 0.478(10) 1 d . . P A 2
H53D H 0.665585 0.904081 0.795725 0.151 Uiso 0.478(10) 1 calc R U P A 2
H53E H 0.720198 0.836790 0.789042 0.151 Uiso 0.478(10) 1 calc R U P A 2
H53F H 0.628316 0.827263 0.794905 0.151 Uiso 0.478(10) 1 calc R U P A 2
C27 C 0.6131(3) 0.6562(3) 0.96982(16) 0.0854(13) Uani 1 1 d . . . . .
H27A H 0.591541 0.692997 0.945732 0.102 Uiso 1 1 calc R U . A 1
H27B H 0.631819 0.679524 1.003370 0.102 Uiso 1 1 calc R U . A 1
C28 C 0.5491(3) 0.6066(4) 0.98486(19) 0.117(2) Uani 1 1 d . . . . .
H28A H 0.531925 0.581234 0.952333 0.176 Uiso 1 1 calc R U . . .
H28B H 0.505422 0.633123 1.000043 0.176 Uiso 1 1 calc R U . . .
H28C H 0.568064 0.573162 1.012044 0.176 Uiso 1 1 calc R U . . .
C29 C 0.7227(4) 0.5878(4) 0.9842(2) 0.122(2) Uani 1 1 d . . . . .
H29A H 0.744968 0.622175 1.010024 0.147 Uiso 1 1 calc R U . A 1
H29B H 0.687980 0.556096 1.004819 0.147 Uiso 1 1 calc R U . A 1
C30 C 0.7836(3) 0.5482(4) 0.9597(2) 0.121(2) Uani 1 1 d . . . . .
H30A H 0.761687 0.516519 0.932286 0.181 Uiso 1 1 calc R U . . .
H30B H 0.810223 0.520652 0.987760 0.181 Uiso 1 1 calc R U . . .
H30C H 0.820593 0.580060 0.942327 0.181 Uiso 1 1 calc R U . . .
H19A H 0.8884(19) 0.4722(17) 0.7295(14) 0.058(9) Uiso 1 1 d . . . . .
H19B H 0.904(3) 0.501(3) 0.670(2) 0.119(18) Uiso 1 1 d . . . . .

loop_
_atom_site_aniso_label
_atom_site_aniso_U_11
_atom_site_aniso_U_22
_atom_site_aniso_U_33
_atom_site_aniso_U_23
_atom_site_aniso_U_13
_atom_site_aniso_U_12
Mg1 0.0215(4) 0.0229(4) 0.0322(4) 0.0002(3) -0.0027(3) 0.0001(3)
Mg2 0.0215(4) 0.0278(4) 0.0218(4) -0.0011(3) -0.0017(3) 0.0002(3)
Na2 0.0211(5) 0.0447(6) 0.0456(6) -0.0003(4) -0.0041(4) -0.0012(4)
Na1 0.0289(5) 0.0711(8) 0.0393(6) -0.0098(5) 0.0033(4) -0.0006(5)
O1 0.0726(16) 0.0819(17) 0.0464(12) 0.0032(12) -0.0144(11) 0.0096(13)
N1 0.0209(9) 0.0278(10) 0.0271(9) 0.0033(8) -0.0005(7) 0.0001(7)
N2 0.0236(9) 0.0252(9) 0.0243(9) 0.0003(7) -0.0015(7) -0.0018(7)
N3 0.0239(9) 0.0303(10) 0.0270(10) -0.0021(8) 0.0019(7) 0.0009(8)
N4 0.0239(9) 0.0236(9) 0.0299(10) -0.0010(8) -0.0001(8) -0.0016(7)
C1 0.0272(12) 0.0362(13) 0.0284(12) 0.0077(10) -0.0009(9) 0.0029(10)
C2 0.0266(12) 0.0464(14) 0.0288(12) -0.0011(11) -0.0061(10) -0.0012(11)
C3 0.026 0.031 0.033 -0.003 -0.003 -0.003
C4 0.0182(10) 0.0257(11) 0.0276(11) 0.0004(9) 0.0014(8) 0.0016(8)
C5 0.0230(10) 0.0225(10) 0.0291(11) 0.0002(9) -0.0039(9) -0.0016(8)
C6 0.0265(11) 0.0355(13) 0.0281(12) 0.0048(10) 0.0004(9) -0.0023(10)
C7 0.0251(12) 0.0487(15) 0.0431(14) 0.0060(12) 0.0016(11) -0.0040(11)
C8 0.0405(14) 0.0427(14) 0.0333(13) 0.0125(11) -0.0020(11) -0.0005(11)
C9 0.0346(13) 0.0463(15) 0.0320(13) -0.0014(11) 0.0029(10) 0.0000(11)
C10 0.0252(11) 0.0352(13) 0.0375(13) -0.0078(10) 0.0036(10) -0.0012(10)
C11 0.0237(12) 0.0508(15) 0.0329(13) -0.0142(11) 0.0018(10) -0.0032(11)
C12 0.0251(12) 0.0533(16) 0.0242(12) 0.0000(11) 0.0001(9) -0.0068(11)
C13 0.0169(10) 0.0367(12) 0.0260(11) 0.0015(10) -0.0015(8) -0.0051(9)
C14 0.0293(12) 0.0313(12) 0.0300(12) 0.0061(10) -0.0007(9) -0.0019(10)
C15 0.0285(12) 0.0257(12) 0.0440(14) -0.0049(10) -0.0016(10) -0.0044(9)
C16 0.0319(13) 0.0411(14) 0.0527(16) -0.0089(13) -0.0030(12) -0.0109(11)
C17 0.0469(16) 0.0250(13) 0.0691(19) 0.0016(13) -0.0030(14) 0.0003(11)
C18 0.0388(14) 0.0381(14) 0.0459(15) -0.0158(12) 0.0013(12) -0.0056(11)
C19 0.0318(14) 0.0370(14) 0.0605(18) -0.0082(13) -0.0057(13) 0.0043(11)
C20 0.0441(16) 0.0498(17) 0.065(2) -0.0109(15) -0.0054(14) 0.0080(13)
C21 0.0473(18) 0.057(2) 0.092(3) -0.0265(19) -0.0130(18) 0.0146(15)
C22 0.082(3) 0.067(2) 0.076(2) -0.012(2) -0.012(2) 0.016(2)
C23 0.0299(13) 0.0527(16) 0.0328(13) 0.0006(11) -0.0049(10) 0.0018(11)
C24A 0.0544(19) 0.103(3) 0.0437(17) -0.0059(18) -0.0108(15) 0.0047(19)
C25 0.072(2) 0.101(3) 0.0461(19) 0.0033(19) -0.0254(17) -0.009(2)
C26 0.175(6) 0.081(3) 0.145(5) 0.003(3) -0.115(5) -0.016(3)
O2A 0.069(6) 0.052(6) 0.035(5) -0.021(4) -0.012(4) 0.014(4)
C50A 0.062(5) 0.096(7) 0.053(8) -0.031(6) -0.015(5) -0.004(5)
C51A 0.074(6) 0.194(13) 0.134(10) -0.089(10) 0.002(6) 0.013(7)
C52A 0.070(5) 0.035(4) 0.086(7) -0.003(4) -0.026(5) 0.003(3)
C53A 0.114(7) 0.039(4) 0.115(8) -0.004(5) -0.035(6) 0.000(5)
O2B 0.063(5) 0.036(4) 0.040(6) -0.014(3) -0.006(4) -0.004(3)
C50B 0.147(14) 0.064(6) 0.063(12) -0.032(8) -0.034(8) -0.008(7)
C51B 0.102(8) 0.073(6) 0.135(10) -0.013(6) -0.037(7) -0.024(5)
C52B 0.34(3) 0.115(14) 0.117(12) -0.076(11) -0.136(16) 0.147(18)
C53B 0.092(7) 0.090(8) 0.119(10) 0.038(8) 0.025(7) 0.043(6)
C27 0.105(3) 0.099(3) 0.052(2) 0.003(2) 0.025(2) -0.002(3)
C28 0.107(4) 0.186(6) 0.060(3) -0.008(3) 0.010(3) -0.013(4)
C29 0.129(5) 0.157(6) 0.081(3) 0.022(3) -0.024(3) 0.036(4)
C30 0.092(3) 0.190(6) 0.081(3) 0.054(4) 0.009(3) 0.038(4)

loop_
_atom_type_symbol
_atom_type_description
_atom_type_scat_dispersion_real
_atom_type_scat_dispersion_imag
_atom_type_scat_source
C C 0.0033 0.0016 'International Tables Vol C Tables 4.2.6.8 and 6.1.1.4'
H H 0.0000 0.0000 'International Tables Vol C Tables 4.2.6.8 and 6.1.1.4'
Mg Mg 0.0486 0.0363 'International Tables Vol C Tables 4.2.6.8 and 6.1.1.4'
N N 0.0061 0.0033 'International Tables Vol C Tables 4.2.6.8 and 6.1.1.4'
Na Na 0.0362 0.0249 'International Tables Vol C Tables 4.2.6.8 and 6.1.1.4'
O O 0.0106 0.0060 'International Tables Vol C Tables 4.2.6.8 and 6.1.1.4'

loop_
_geom_angle_atom_site_label_1
_geom_angle_atom_site_label_2
_geom_angle_atom_site_label_3
_geom_angle
_geom_angle_site_symmetry_1
_geom_angle_site_symmetry_3
_geom_angle_publ_flag
N1 Mg1 Na2 52.23(5) . 6_657 ?
N1 Mg1 N2 84.71(7) . . ?
N1 Mg1 N4 110.71(8) . . ?
N1 Mg1 C19 100.95(10) . . ?
N2 Mg1 Na2 87.04(6) . 6_657 ?
N2 Mg1 C19 123.96(11) . . ?
N4 Mg1 Na2 162.66(6) . 6_657 ?
N4 Mg1 N2 94.89(8) . . ?
N4 Mg1 C19 131.90(10) . . ?
C19 Mg1 Na2 57.81(8) . 6_657 ?
N2 Mg2 N4 93.14(7) . . ?
N2 Mg2 C23 125.32(9) . . ?
N3 Mg2 N2 102.38(8) . . ?
N3 Mg2 N4 82.72(8) . . ?
N3 Mg2 C23 117.27(9) . . ?
C23 Mg2 N4 126.23(10) . . ?
N1 Na2 Mg1 38.71(4) 6_557 6_557 ?
N1 Na2 C2 49.47(7) 6_557 6_557 ?
N1 Na2 C3 48.46(4) 6_557 6_557 ?
N1 Na2 C4 29.41(6) 6_557 6_557 ?
N1 Na2 C11 147.40(8) 6_557 . ?
N1 Na2 C12 164.47(8) 6_557 . ?
N1 Na2 C13 163.33(8) 6_557 . ?
N1 Na2 C19 73.29(8) 6_557 6_557 ?
N3 Na2 Mg1 169.48(6) . 6_557 ?
N3 Na2 N1 145.83(7) . 6_557 ?
N3 Na2 C1 116.98(8) . 6_557 ?
N3 Na2 C2 96.99(7) . 6_557 ?
N3 Na2 C3 106.79(5) . 6_557 ?
N3 Na2 C4 134.90(7) . 6_557 ?
N3 Na2 C10 30.34(7) . . ?
N3 Na2 C11 49.86(7) . . ?
N3 Na2 C12 49.39(7) . . ?
N3 Na2 C13 29.82(6) . . ?
N3 Na2 C19 129.94(8) . 6_557 ?
C1 Na2 Mg1 64.61(6) 6_557 6_557 ?
C1 Na2 N1 30.30(6) 6_557 6_557 ?
C1 Na2 C2 29.38(8) 6_557 6_557 ?
C1 Na2 C3 47.85(6) 6_557 6_557 ?
C1 Na2 C4 48.11(7) 6_557 6_557 ?
C1 Na2 C10 124.67(9) 6_557 . ?
C1 Na2 C11 151.11(9) 6_557 . ?
C1 Na2 C12 164.80(8) 6_557 . ?
C1 Na2 C13 135.64(8) 6_557 . ?
C1 Na2 C19 87.76(9) 6_557 6_557 ?
C2 Na2 Mg1 88.14(6) 6_557 6_557 ?
C2 Na2 C3 29.11(5) 6_557 6_557 ?
C2 Na2 C12 143.95(8) 6_557 . ?
C2 Na2 C19 116.98(9) 6_557 6_557 ?
C3 Na2 Mg1 82.08(3) 6_557 6_557 ?
C3 Na2 C19 120.94(7) 6_557 6_557 ?
C4 Na2 Mg1 54.61(5) 6_557 6_557 ?
C4 Na2 C2 47.99(7) 6_557 6_557 ?
C4 Na2 C3 28.54(5) 6_557 6_557 ?
C4 Na2 C12 144.68(8) 6_557 . ?
C4 Na2 C19 94.51(8) 6_557 6_557 ?
C10 Na2 Mg1 158.27(6) . 6_557 ?
C10 Na2 N1 139.93(8) . 6_557 ?
C10 Na2 C2 96.29(8) . 6_557 ?
C10 Na2 C3 91.47(6) . 6_557 ?
C10 Na2 C4 114.34(8) . 6_557 ?
C10 Na2 C11 29.53(8) . . ?
C10 Na2 C12 48.58(8) . . ?
C10 Na2 C13 48.58(8) . . ?
C10 Na2 C19 145.96(9) . 6_557 ?
C11 Na2 Mg1 133.86(6) . 6_557 ?
C11 Na2 C2 121.76(9) . 6_557 ?
C11 Na2 C3 106.83(7) . 6_557 ?
C11 Na2 C4 118.44(8) . 6_557 ?
C11 Na2 C12 29.67(8) . . ?
C11 Na2 C19 120.70(10) . 6_557 ?
C12 Na2 Mg1 127.30(6) . 6_557 ?
C12 Na2 C3 136.30(7) . 6_557 ?
C12 Na2 C19 97.40(9) . 6_557 ?
C13 Na2 Mg1 141.62(6) . 6_557 ?
C13 Na2 C2 124.53(8) . 6_557 ?
C13 Na2 C3 136.29(6) . 6_557 ?
C13 Na2 C4 162.84(8) . 6_557 ?
C13 Na2 C11 48.71(7) . . ?
C13 Na2 C12 29.25(7) . . ?
C13 Na2 C19 102.18(8) . 6_557 ?
C19 Na2 Mg1 40.00(6) 6_557 6_557 ?
O1 Na1 N1 128.26(9) . . ?
O1 Na1 C1 105.75(9) . . ?
O1 Na1 C2 108.81(9) . . ?
O1 Na1 C3 135.63(7) . . ?
O1 Na1 C4 152.49(9) . . ?
O1 Na1 C11 97.95(9) . . ?
O1 Na1 C12 87.13(9) . . ?
O1 Na1 O2A 90.7(3) . . ?
N1 Na1 C2 48.36(7) . . ?
N1 Na1 C3 47.55(4) . . ?
N1 Na1 C4 28.53(6) . . ?
N1 Na1 C11 108.46(7) . . ?
C1 Na1 N1 29.14(6) . . ?
C1 Na1 C2 29.01(8) . . ?
C1 Na1 C3 47.24(5) . . ?
C1 Na1 C4 46.81(7) . . ?
C1 Na1 C11 135.70(8) . . ?
C2 Na1 C3 29.11(5) . . ?
C2 Na1 C4 47.39(7) . . ?
C2 Na1 C11 152.23(8) . . ?
C3 Na1 C11 126.14(7) . . ?
C4 Na1 C3 28.30(4) . . ?
C4 Na1 C11 104.83(7) . . ?
C12 Na1 N1 94.62(7) . . ?
C12 Na1 C1 114.51(9) . . ?
C12 Na1 C2 142.17(9) . . ?
C12 Na1 C3 133.32(6) . . ?
C12 Na1 C4 105.27(8) . . ?
C12 Na1 C11 29.51(8) . . ?
O2A Na1 N1 130.1(3) . . ?
O2A Na1 C1 123.3(3) . . ?
O2A Na1 C2 94.3(3) . . ?
O2A Na1 C3 83.3(3) . . ?
O2A Na1 C4 103.3(3) . . ?
O2A Na1 C11 92.6(3) . . ?
O2A Na1 C12 120.2(3) . . ?
C27 O1 Na1 115.3(2) . . ?
C27 O1 C29 106.9(3) . . ?
C29 O1 Na1 136.0(3) . . ?
Mg1 N1 Na2 89.06(7) . 6_657 ?
Mg1 N1 Na1 137.08(9) . . ?
Na2 N1 Na1 133.22(8) 6_657 . ?
C1 N1 Mg1 137.89(16) . . ?
C1 N1 Na2 74.08(12) . 6_657 ?
C1 N1 Na1 73.33(13) . . ?
C4 N1 Mg1 108.65(14) . . ?
C4 N1 Na2 79.82(12) . 6_657 ?
C4 N1 Na1 77.93(12) . . ?
C4 N1 C1 105.92(19) . . ?
Mg1 N2 Mg2 85.71(7) . . ?
C5 N2 Mg1 107.46(13) . . ?
C5 N2 Mg2 110.12(13) . . ?
C6 N2 Mg1 120.01(14) . . ?
C6 N2 Mg2 118.97(14) . . ?
C6 N2 C5 111.75(17) . . ?
Mg2 N3 Na2 120.76(8) . . ?
C10 N3 Mg2 140.85(17) . . ?
C10 N3 Na2 75.70(13) . . ?
C13 N3 Mg2 111.59(15) . . ?
C13 N3 Na2 78.57(12) . . ?
C13 N3 C10 106.31(19) . . ?
Mg1 N4 Mg2 86.11(7) . . ?
C14 N4 Mg1 109.87(14) . . ?
C14 N4 Mg2 109.92(14) . . ?
C14 N4 C15 111.29(18) . . ?
C15 N4 Mg1 118.54(14) . . ?
C15 N4 Mg2 118.69(14) . . ?
Na2 C1 Na1 136.92(10) 6_657 . ?
Na2 C1 H1 109.6 6_657 . ?
Na1 C1 H1 112.5 . . ?
N1 C1 Na2 75.62(12) . 6_657 ?
N1 C1 Na1 77.53(13) . . ?
N1 C1 H1 117.4 . . ?
C2 C1 Na2 80.96(15) . 6_657 ?
C2 C1 Na1 77.96(15) . . ?
C2 C1 N1 110.9(2) . . ?
C2 C1 H1 131.7 . . ?
Na2 C2 Na1 127.38(9) 6_657 . ?
Na2 C2 H2 117.8 6_657 . ?
Na1 C2 H2 113.7 . . ?
C1 C2 Na2 69.66(14) . 6_657 ?
C1 C2 Na1 73.03(14) . . ?
C1 C2 H2 124.7 . . ?
C1 C2 C3 106.06(18) . . ?
C3 C2 Na2 78.28(10) . 6_657 ?
C3 C2 Na1 77.92(10) . . ?
C3 C2 H2 129.3 . . ?
Na2 C3 H3 117.2 6_657 . ?
Na1 C3 Na2 122.12(3) . 6_657 ?
Na1 C3 H3 120.7 . . ?
C2 C3 Na2 72.61(10) . 6_657 ?
C2 C3 Na1 72.97(10) . . ?
C2 C3 H3 128.8 . . ?
C4 C3 Na2 72.50(9) . 6_657 ?
C4 C3 Na1 75.16(9) . . ?
C4 C3 C2 107.16(14) . . ?
C4 C3 H3 123.9 . . ?
Na2 C4 Na1 125.86(9) 6_657 . ?
N1 C4 Na2 70.77(11) . 6_657 ?
N1 C4 Na1 73.55(12) . . ?
N1 C4 C3 109.93(17) . . ?
N1 C4 C5 119.05(18) . . ?
C3 C4 Na2 78.97(9) . 6_657 ?
C3 C4 Na1 76.55(9) . . ?
C3 C4 C5 131.01(17) . . ?
C5 C4 Na2 117.27(14) . 6_657 ?
C5 C4 Na1 115.31(14) . . ?
N2 C5 C4 113.59(17) . . ?
N2 C5 H5A 108.8 . . ?
N2 C5 H5B 108.8 . . ?
C4 C5 H5A 108.8 . . ?
C4 C5 H5B 108.8 . . ?
H5A C5 H5B 107.7 . . ?
N2 C6 C7 112.51(19) . . ?
N2 C6 C8 111.75(19) . . ?
N2 C6 C9 107.70(19) . . ?
C7 C6 C8 108.6(2) . . ?
C9 C6 C7 107.5(2) . . ?
C9 C6 C8 108.6(2) . . ?
C6 C7 H7A 109.5 . . ?
C6 C7 H7B 109.5 . . ?
C6 C7 H7C 109.5 . . ?
H7A C7 H7B 109.5 . . ?
H7A C7 H7C 109.5 . . ?
H7B C7 H7C 109.5 . . ?
C6 C8 H8A 109.5 . . ?
C6 C8 H8B 109.5 . . ?
C6 C8 H8C 109.5 . . ?
H8A C8 H8B 109.5 . . ?
H8A C8 H8C 109.5 . . ?
H8B C8 H8C 109.5 . . ?
C6 C9 H9A 109.5 . . ?
C6 C9 H9B 109.5 . . ?
C6 C9 H9C 109.5 . . ?
H9A C9 H9B 109.5 . . ?
H9A C9 H9C 109.5 . . ?
H9B C9 H9C 109.5 . . ?
Na2 C10 H10 124.0 . . ?
N3 C10 Na2 73.96(13) . . ?
N3 C10 H10 124.0 . . ?
N3 C10 C11 110.7(2) . . ?
C11 C10 Na2 79.61(15) . . ?
C11 C10 H10 124.0 . . ?
Na2 C11 Na1 140.49(11) . . ?
Na2 C11 H11 114.0 . . ?
Na1 C11 H11 101.3 . . ?
C10 C11 Na2 70.86(14) . . ?
C10 C11 Na1 103.38(16) . . ?
C10 C11 H11 125.0 . . ?
C10 C11 C12 106.2(2) . . ?
C12 C11 Na2 76.33(14) . . ?
C12 C11 Na1 67.76(13) . . ?
C12 C11 H11 128.6 . . ?
Na2 C12 H12 117.8 . . ?
Na1 C12 Na2 151.40(11) . . ?
Na1 C12 H12 89.5 . . ?
C11 C12 Na2 74.00(14) . . ?
C11 C12 Na1 82.74(15) . . ?
C11 C12 H12 127.4 . . ?
C13 C12 Na2 72.42(13) . . ?
C13 C12 Na1 99.44(14) . . ?
C13 C12 C11 106.8(2) . . ?
C13 C12 H12 125.8 . . ?
N3 C13 Na2 71.61(12) . . ?
N3 C13 C12 110.0(2) . . ?
N3 C13 C14 120.8(2) . . ?
C12 C13 Na2 78.33(14) . . ?
C12 C13 C14 129.1(2) . . ?
C14 C13 Na2 114.22(14) . . ?
N4 C14 C13 113.27(18) . . ?
N4 C14 H14A 108.9 . . ?
N4 C14 H14B 108.9 . . ?
C13 C14 H14A 108.9 . . ?
C13 C14 H14B 108.9 . . ?
H14A C14 H14B 107.7 . . ?
N4 C15 C16 111.9(2) . . ?
N4 C15 C17 111.9(2) . . ?
N4 C15 C18 107.49(19) . . ?
C17 C15 C16 108.6(2) . . ?
C18 C15 C16 107.8(2) . . ?
C18 C15 C17 108.9(2) . . ?
C15 C16 H16A 109.5 . . ?
C15 C16 H16B 109.5 . . ?
C15 C16 H16C 109.5 . . ?
H16A C16 H16B 109.5 . . ?
H16A C16 H16C 109.5 . . ?
H16B C16 H16C 109.5 . . ?
C15 C17 H17A 109.5 . . ?
C15 C17 H17B 109.5 . . ?
C15 C17 H17C 109.5 . . ?
H17A C17 H17B 109.5 . . ?
H17A C17 H17C 109.5 . . ?
H17B C17 H17C 109.5 . . ?
C15 C18 H18A 109.5 . . ?
C15 C18 H18B 109.5 . . ?
C15 C18 H18C 109.5 . . ?
H18A C18 H18B 109.5 . . ?
H18A C18 H18C 109.5 . . ?
H18B C18 H18C 109.5 . . ?
Mg1 C19 Na2 82.18(9) . 6_657 ?
Mg1 C19 H19A 105.9(18) . . ?
Mg1 C19 H19B 115(3) . . ?
Na2 C19 H19A 65.9(18) 6_657 . ?
Na2 C19 H19B 64(3) 6_657 . ?
C20 C19 Mg1 126.3(2) . . ?
C20 C19 Na2 150.3(2) . 6_657 ?
C20 C19 H19A 107.7(18) . . ?
C20 C19 H19B 93(3) . . ?
H19A C19 H19B 108(4) . . ?
C19 C20 H20A 108.0 . . ?
C19 C20 H20B 108.0 . . ?
H20A C20 H20B 107.3 . . ?
C21 C20 C19 117.1(3) . . ?
C21 C20 H20A 108.0 . . ?
C21 C20 H20B 108.0 . . ?
C20 C21 H21A 108.6 . . ?
C20 C21 H21B 108.6 . . ?
H21A C21 H21B 107.6 . . ?
C22 C21 C20 114.7(3) . . ?
C22 C21 H21A 108.6 . . ?
C22 C21 H21B 108.6 . . ?
C21 C22 H22A 109.5 . . ?
C21 C22 H22B 109.5 . . ?
C21 C22 H22C 109.5 . . ?
H22A C22 H22B 109.5 . . ?
H22A C22 H22C 109.5 . . ?
H22B C22 H22C 109.5 . . ?
Mg2 C23 H23A 105.5 . . ?
Mg2 C23 H23B 105.5 . . ?
H23A C23 H23B 106.0 . . ?
C24A C23 Mg2 127.4(2) . . ?
C24A C23 H23A 105.5 . . ?
C24A C23 H23B 105.5 . . ?
C23 C24A H24A 108.2 . . ?
C23 C24A H24B 108.2 . . ?
C23 C24A C25 116.4(3) . . ?
H24A C24A H24B 107.3 . . ?
C25 C24A H24A 108.2 . . ?
C25 C24A H24B 108.2 . . ?
C24A C25 H25A 108.4 . . ?
C24A C25 H25B 108.4 . . ?
H25A C25 H25B 107.5 . . ?
C26 C25 C24A 115.3(3) . . ?
C26 C25 H25A 108.4 . . ?
C26 C25 H25B 108.4 . . ?
C25 C26 H26A 109.5 . . ?
C25 C26 H26B 109.5 . . ?
C25 C26 H26C 109.5 . . ?
H26A C26 H26B 109.5 . . ?
H26A C26 H26C 109.5 . . ?
H26B C26 H26C 109.5 . . ?
C50A O2A Na1 118.7(10) . . ?
C50A O2A C52A 138.5(12) . . ?
C52A O2A Na1 100.8(6) . . ?
O2A C50A H50A 105.3 . . ?
O2A C50A H50B 108.2 . . ?
O2A C50A C51A 120.0(13) . . ?
H50A C50A H50B 106.2 . . ?
C51A C50A H50A 106.8 . . ?
C51A C50A H50B 109.5 . . ?
C50A C51A H51A 109.5 . . ?
C50A C51A H51B 109.5 . . ?
C50A C51A H51C 109.5 . . ?
H51A C51A H51B 109.5 . . ?
H51A C51A H51C 109.5 . . ?
H51B C51A H51C 109.5 . . ?
O2A C52A H52A 111.9 . . ?
O2A C52A H52B 117.7 . . ?
H52A C52A H52B 111.1 . . ?
C53A C52A O2A 91.1(8) . . ?
C53A C52A H52A 111.0 . . ?
C53A C52A H52B 112.6 . . ?
C52A C53A H53A 109.5 . . ?
C52A C53A H53B 109.5 . . ?
C52A C53A H53C 109.5 . . ?
H53A C53A H53B 109.5 . . ?
H53A C53A H53C 109.5 . . ?
H53B C53A H53C 109.5 . . ?
C50B O2B C52B 79.6(11) . . ?
O2B C50B H50C 108.4 . . ?
O2B C50B H50D 109.3 . . ?
O2B C50B C51B 108.4(12) . . ?
H50C C50B H50D 107.4 . . ?
C51B C50B H50C 111.7 . . ?
C51B C50B H50D 111.5 . . ?
C50B C51B H51D 109.5 . . ?
C50B C51B H51E 109.5 . . ?
C50B C51B H51F 109.5 . . ?
C50B C51B H52D 83.3 . . ?
H51D C51B H51E 109.5 . . ?
H51D C51B H51F 109.5 . . ?
H51D C51B H52D 125.8 . . ?
H51E C51B H51F 109.5 . . ?
H51E C51B H52D 115.1 . . ?
H51F C51B H52D 26.7 . . ?
O2B C52B H52C 97.7 . . ?
O2B C52B H52D 116.2 . . ?
H52C C52B H52D 107.9 . . ?
C53B C52B O2B 105.5(13) . . ?
C53B C52B H52C 98.5 . . ?
C53B C52B H52D 125.9 . . ?
C52B C53B H53D 109.5 . . ?
C52B C53B H53E 109.5 . . ?
C52B C53B H53F 109.5 . . ?
H53D C53B H53E 109.5 . . ?
H53D C53B H53F 109.5 . . ?
H53E C53B H53F 109.5 . . ?
O1 C27 H27A 108.5 . . ?
O1 C27 H27B 108.5 . . ?
O1 C27 C28 114.9(4) . . ?
H27A C27 H27B 107.5 . . ?
C28 C27 H27A 108.5 . . ?
C28 C27 H27B 108.5 . . ?
C27 C28 H28A 109.5 . . ?
C27 C28 H28B 109.5 . . ?
C27 C28 H28C 109.5 . . ?
H28A C28 H28B 109.5 . . ?
H28A C28 H28C 109.5 . . ?
H28B C28 H28C 109.5 . . ?
O1 C29 H29A 109.6 . . ?
O1 C29 H29B 109.6 . . ?
H29A C29 H29B 108.1 . . ?
C30 C29 O1 110.2(4) . . ?
C30 C29 H29A 109.6 . . ?
C30 C29 H29B 109.6 . . ?
C29 C30 H30A 109.5 . . ?
C29 C30 H30B 109.5 . . ?
C29 C30 H30C 109.5 . . ?
H30A C30 H30B 109.5 . . ?
H30A C30 H30C 109.5 . . ?
H30B C30 H30C 109.5 . . ?

loop_
_geom_bond_atom_site_label_1
_geom_bond_atom_site_label_2
_geom_bond_distance
_geom_bond_site_symmetry_2
_geom_bond_publ_flag
Mg1 Na2 3.3548(12) 6_657 ?
Mg1 N1 2.098(2) . ?
Mg1 N2 2.142(2) . ?
Mg1 N4 2.110(2) . ?
Mg1 C19 2.177(3) . ?
Mg2 N2 2.1482(19) . ?
Mg2 N3 2.100(2) . ?
Mg2 N4 2.164(2) . ?
Mg2 C23 2.154(3) . ?
Na2 N1 2.652(2) 6_557 ?
Na2 N3 2.621(2) . ?
Na2 C1 2.633(3) 6_557 ?
Na2 C2 2.773(3) 6_557 ?
Na2 C3 2.8455(10) 6_557 ?
Na2 C4 2.765(2) 6_557 ?
Na2 C10 2.642(3) . ?
Na2 C11 2.751(3) . ?
Na2 C12 2.781(3) . ?
Na2 C13 2.707(2) . ?
Na2 C19 2.866(3) 6_557 ?
Na1 O1 2.413(3) . ?
Na1 N1 2.770(2) . ?
Na1 C1 2.717(3) . ?
Na1 C2 2.779(3) . ?
Na1 C3 2.8417(10) . ?
Na1 C4 2.824(2) . ?
Na1 C11 2.853(3) . ?
Na1 C12 2.662(3) . ?
Na1 O2A 2.495(10) . ?
O1 C27 1.443(5) . ?
O1 C29 1.448(5) . ?
N1 C1 1.381(3) . ?
N1 C4 1.379(3) . ?
N2 C5 1.486(3) . ?
N2 C6 1.481(3) . ?
N3 C10 1.378(3) . ?
N3 C13 1.373(3) . ?
N4 C14 1.476(3) . ?
N4 C15 1.486(3) . ?
C1 H1 0.9304 . ?
C1 C2 1.378(4) . ?
C2 H2 0.9859 . ?
C2 C3 1.414(2) . ?
C3 H3 0.9217 . ?
C3 C4 1.385(2) . ?
C4 C5 1.508(3) . ?
C5 H5A 0.9900 . ?
C5 H5B 0.9900 . ?
C6 C7 1.540(3) . ?
C6 C8 1.545(3) . ?
C6 C9 1.525(3) . ?
C7 H7A 0.9800 . ?
C7 H7B 0.9800 . ?
C7 H7C 0.9800 . ?
C8 H8A 0.9800 . ?
C8 H8B 0.9800 . ?
C8 H8C 0.9800 . ?
C9 H9A 0.9800 . ?
C9 H9B 0.9800 . ?
C9 H9C 0.9800 . ?
C10 H10 1.0000 . ?
C10 C11 1.378(4) . ?
C11 H11 0.9888 . ?
C11 C12 1.417(4) . ?
C12 H12 0.9355 . ?
C12 C13 1.388(3) . ?
C13 C14 1.505(3) . ?
C14 H14A 0.9900 . ?
C14 H14B 0.9900 . ?
C15 C16 1.543(3) . ?
C15 C17 1.538(4) . ?
C15 C18 1.520(4) . ?
C16 H16A 0.9800 . ?
C16 H16B 0.9800 . ?
C16 H16C 0.9800 . ?
C17 H17A 0.9800 . ?
C17 H17B 0.9800 . ?
C17 H17C 0.9800 . ?
C18 H18A 0.9800 . ?
C18 H18B 0.9800 . ?
C18 H18C 0.9800 . ?
C19 C20 1.521(4) . ?
C19 H19A 1.03(3) . ?
C19 H19B 0.92(5) . ?
C20 H20A 0.9900 . ?
C20 H20B 0.9900 . ?
C20 C21 1.516(4) . ?
C21 H21A 0.9900 . ?
C21 H21B 0.9900 . ?
C21 C22 1.484(5) . ?
C22 H22A 0.9800 . ?
C22 H22B 0.9800 . ?
C22 H22C 0.9800 . ?
C23 H23A 0.9900 . ?
C23 H23B 0.9900 . ?
C23 C24A 1.493(4) . ?
C24A H24A 0.9900 . ?
C24A H24B 0.9900 . ?
C24A C25 1.546(4) . ?
C25 H25A 0.9900 . ?
C25 H25B 0.9900 . ?
C25 C26 1.464(6) . ?
C26 H26A 0.9800 . ?
C26 H26B 0.9800 . ?
C26 H26C 0.9800 . ?
O2A C50A 1.415(11) . ?
O2A C52A 1.551(12) . ?
C50A H50A 0.9900 . ?
C50A H50B 0.9898 . ?
C50A C51A 1.425(18) . ?
C51A H51A 0.9800 . ?
C51A H51B 0.9800 . ?
C51A H51C 0.9800 . ?
C52A H52A 0.9901 . ?
C52A H52B 0.9900 . ?
C52A C53A 1.492(12) . ?
C53A H53A 0.9800 . ?
C53A H53B 0.9800 . ?
C53A H53C 0.9800 . ?
O2B C50B 1.439(15) . ?
O2B C52B 1.537(15) . ?
C50B H50C 0.9900 . ?
C50B H50D 0.9901 . ?
C50B C51B 1.51(2) . ?
C51B H51D 0.9800 . ?
C51B H51E 0.9800 . ?
C51B H51F 0.9800 . ?
C51B H52D 1.1651 . ?
C52B H52C 0.9898 . ?
C52B H52D 0.9900 . ?
C52B C53B 1.302(19) . ?
C53B H53D 0.9800 . ?
C53B H53E 0.9800 . ?
C53B H53F 0.9800 . ?
C27 H27A 0.9900 . ?
C27 H27B 0.9900 . ?
C27 C28 1.500(7) . ?
C28 H28A 0.9800 . ?
C28 H28B 0.9800 . ?
C28 H28C 0.9800 . ?
C29 H29A 0.9900 . ?
C29 H29B 0.9900 . ?
C29 C30 1.426(8) . ?
C30 H30A 0.9800 . ?
C30 H30B 0.9800 . ?
C30 H30C 0.9800 . ?

loop_
_geom_hbond_atom_site_label_D
_geom_hbond_atom_site_label_H
_geom_hbond_atom_site_label_A
_geom_hbond_distance_DH
_geom_hbond_distance_HA
_geom_hbond_distance_DA
_geom_hbond_angle_DHA
_geom_hbond_site_symmetry_A
_geom_hbond_publ_flag
C5 H5A N3 0.99 2.54 3.237(3) 127.2 . yes

loop_
_geom_torsion_atom_site_label_1
_geom_torsion_atom_site_label_2
_geom_torsion_atom_site_label_3
_geom_torsion_atom_site_label_4
_geom_torsion
_geom_torsion_site_symmetry_1
_geom_torsion_site_symmetry_2
_geom_torsion_site_symmetry_3
_geom_torsion_site_symmetry_4
_geom_torsion_publ_flag
Mg1 N1 C1 Na2 70.1(2) . . . 6_657 ?
Mg1 N1 C1 Na1 -143.96(19) . . . . ?
Mg1 N1 C1 C2 144.3(2) . . . . ?
Mg1 N1 C4 Na2 -85.52(9) . . . 6_657 ?
Mg1 N1 C4 Na1 135.90(10) . . . . ?
Mg1 N1 C4 C3 -155.51(11) . . . . ?
Mg1 N1 C4 C5 25.7(2) . . . . ?
Mg1 N2 C5 C4 17.2(2) . . . . ?
Mg1 N2 C6 C7 -68.6(2) . . . . ?
Mg1 N2 C6 C8 168.94(15) . . . . ?
Mg1 N2 C6 C9 49.7(2) . . . . ?
Mg1 N4 C14 C13 81.92(19) . . . . ?
Mg1 N4 C15 C16 -164.36(17) . . . . ?
Mg1 N4 C15 C17 73.4(2) . . . . ?
Mg1 N4 C15 C18 -46.1(2) . . . . ?
Mg1 C19 C20 C21 -175.6(3) . . . . ?
Mg2 N2 C5 C4 109.01(17) . . . . ?
Mg2 N2 C6 C7 -171.35(16) . . . . ?
Mg2 N2 C6 C8 66.2(2) . . . . ?
Mg2 N2 C6 C9 -53.0(2) . . . . ?
Mg2 N3 C10 Na2 121.5(2) . . . . ?
Mg2 N3 C10 C11 -166.49(19) . . . . ?
Mg2 N3 C13 Na2 -118.76(11) . . . . ?
Mg2 N3 C13 C12 171.58(15) . . . . ?
Mg2 N3 C13 C14 -11.0(2) . . . . ?
Mg2 N4 C14 C13 -11.2(2) . . . . ?
Mg2 N4 C15 C16 -62.3(2) . . . . ?
Mg2 N4 C15 C17 175.56(17) . . . . ?
Mg2 N4 C15 C18 56.0(2) . . . . ?
Mg2 C23 C24A C25 179.0(3) . . . . ?
Na2 N1 C1 Na1 145.98(7) 6_657 . . . ?
Na2 N1 C1 C2 74.24(18) 6_657 . . . ?
Na2 N1 C4 Na1 -138.58(6) 6_657 . . . ?
Na2 N1 C4 C3 -70.00(13) 6_657 . . . ?
Na2 N1 C4 C5 111.19(18) 6_657 . . . ?
Na2 N3 C10 C11 71.98(18) . . . . ?
Na2 N3 C13 C12 -69.66(16) . . . . ?
Na2 N3 C13 C14 107.76(19) . . . . ?
Na2 C1 C2 Na1 142.20(8) 6_657 . . . ?
Na2 C1 C2 C3 70.60(14) 6_657 . . . ?
Na2 C2 C3 Na1 132.73(7) 6_657 . . . ?
Na2 C2 C3 C4 64.75(11) 6_657 . . . ?
Na2 C3 C4 Na1 131.32(6) 6_657 . . . ?
Na2 C3 C4 N1 64.68(14) 6_657 . . . ?
Na2 C3 C4 C5 -116.7(2) 6_657 . . . ?
Na2 C4 C5 N2 51.7(2) 6_657 . . . ?
Na2 C10 C11 Na1 139.19(11) . . . . ?
Na2 C10 C11 C12 68.84(17) . . . . ?
Na2 C11 C12 Na1 163.20(8) . . . . ?
Na2 C11 C12 C13 65.49(16) . . . . ?
Na2 C12 C13 N3 65.30(15) . . . . ?
Na2 C12 C13 C14 -111.8(2) . . . . ?
Na2 C13 C14 N4 97.76(18) . . . . ?
Na2 C19 C20 C21 23.1(7) 6_657 . . . ?
Na1 O1 C27 C28 117.1(4) . . . . ?
Na1 O1 C29 C30 -23.6(8) . . . . ?
Na1 N1 C1 Na2 -145.98(7) . . . 6_657 ?
Na1 N1 C1 C2 -71.75(18) . . . . ?
Na1 N1 C4 Na2 138.58(6) . . . 6_657 ?
Na1 N1 C4 C3 68.59(13) . . . . ?
Na1 N1 C4 C5 -110.23(18) . . . . ?
Na1 C1 C2 Na2 -142.20(8) . . . 6_657 ?
Na1 C1 C2 C3 -71.60(14) . . . . ?
Na1 C2 C3 Na2 -132.73(7) . . . 6_657 ?
Na1 C2 C3 C4 -67.98(11) . . . . ?
Na1 C3 C4 Na2 -131.32(6) . . . 6_657 ?
Na1 C3 C4 N1 -66.64(14) . . . . ?
Na1 C3 C4 C5 112.0(2) . . . . ?
Na1 C4 C5 N2 -114.90(16) . . . . ?
Na1 C11 C12 Na2 -163.20(8) . . . . ?
Na1 C11 C12 C13 -97.72(17) . . . . ?
Na1 C12 C13 Na2 -151.76(11) . . . . ?
Na1 C12 C13 N3 -86.46(17) . . . . ?
Na1 C12 C13 C14 96.4(2) . . . . ?
Na1 O2A C50A C51A 93.1(19) . . . . ?
Na1 O2A C52A C53A -161.8(7) . . . . ?
N1 C1 C2 Na2 -70.73(16) . . . 6_657 ?
N1 C1 C2 Na1 71.47(17) . . . . ?
N1 C1 C2 C3 -0.1(3) . . . . ?
N1 C4 C5 N2 -30.4(3) . . . . ?
N3 C10 C11 Na2 -68.30(16) . . . . ?
N3 C10 C11 Na1 70.9(2) . . . . ?
N3 C10 C11 C12 0.5(3) . . . . ?
N3 C13 C14 N4 15.5(3) . . . . ?
C1 N1 C4 Na2 70.06(14) . . . 6_657 ?
C1 N1 C4 Na1 -68.52(14) . . . . ?
C1 N1 C4 C3 0.1(2) . . . . ?
C1 N1 C4 C5 -178.75(19) . . . . ?
C1 C2 C3 Na2 -64.58(16) . . . 6_657 ?
C1 C2 C3 Na1 68.15(16) . . . . ?
C1 C2 C3 C4 0.2(2) . . . . ?
C2 C3 C4 Na2 -64.83(12) . . . 6_657 ?
C2 C3 C4 Na1 66.49(12) . . . . ?
C2 C3 C4 N1 -0.1(2) . . . . ?
C2 C3 C4 C5 178.5(2) . . . . ?
C3 C4 C5 N2 151.08(19) . . . . ?
C4 N1 C1 Na2 -74.19(14) . . . 6_657 ?
C4 N1 C1 Na1 71.79(14) . . . . ?
C4 N1 C1 C2 0.0(3) . . . . ?
C5 N2 C6 C7 58.5(3) . . . . ?
C5 N2 C6 C8 -63.9(2) . . . . ?
C5 N2 C6 C9 176.86(18) . . . . ?
C6 N2 C5 C4 -116.4(2) . . . . ?
C10 N3 C13 Na2 71.23(15) . . . . ?
C10 N3 C13 C12 1.6(2) . . . . ?
C10 N3 C13 C14 179.00(19) . . . . ?
C10 C11 C12 Na2 -65.06(17) . . . . ?
C10 C11 C12 Na1 98.15(18) . . . . ?
C10 C11 C12 C13 0.4(3) . . . . ?
C11 C12 C13 Na2 -66.56(16) . . . . ?
C11 C12 C13 N3 -1.3(3) . . . . ?
C11 C12 C13 C14 -178.4(2) . . . . ?
C12 C13 C14 N4 -167.6(2) . . . . ?
C13 N3 C10 Na2 -73.28(14) . . . . ?
C13 N3 C10 C11 -1.3(3) . . . . ?
C14 N4 C15 C16 66.8(3) . . . . ?
C14 N4 C15 C17 -55.4(3) . . . . ?
C14 N4 C15 C18 -174.94(19) . . . . ?
C15 N4 C14 C13 -144.76(19) . . . . ?
C19 C20 C21 C22 178.1(3) . . . . ?
C23 C24A C25 C26 67.3(6) . . . . ?
C50A O2A C52A C53A 0.4(19) . . . . ?
C52A O2A C50A C51A -67(2) . . . . ?
C50B O2B C52B C53B 144(2) . . . . ?
C52B O2B C50B C51B -31.4(16) . . . . ?
C27 O1 C29 C30 173.4(5) . . . . ?
C29 O1 C27 C28 -75.9(5) . . . . ?
